data_7706991
loop_
_publ_author_name
'Woodhouse, Sidney S.'
'Dais, Tyson N.'
'Payne, Emily H.'
'Singh, Mukesh K.'
'Brechin, Euan K.'
'Plieger, Paul G.'

_publ_section_title
;
 The structural manipulation of a series of Ni<sub>4</sub> defective
 dicubanes: Synthesis, X-ray Structures, Magnetic and Computational
 analyses.
;
_journal_issue 15
_journal_name_full 'Dalton transactions (Cambridge, England : 2003)'
_journal_page_first 5318
_journal_page_last 5326
_journal_paper_doi 10.1039/d0dt04286b
_journal_volume 50
_journal_year 2021
_chemical_formula_moiety 'C38 H68 Cl4 N4 Ni4 O12, C4 H10 O'
_chemical_formula_sum 'C42 H78 Cl4 N4 Ni4 O13'
_chemical_formula_weight 1223.72
_space_group_crystal_system monoclinic
_space_group_IT_number 14
_space_group_name_Hall '-P 2ybc'
_space_group_name_H-M_alt 'P 1 21/c 1'
_atom_sites_solution_hydrogens mixed
_atom_sites_solution_primary dual
_audit_creation_date 2020-11-26
_audit_creation_method
;
Olex2 1.3
(compiled 2020.07.31 svn.rc2a77460 for OlexSys, GUI svn.r6145)
;
_audit_update_record
;
2020-11-25 deposited with the CCDC.	2021-03-25 downloaded from the CCDC.
;
_cell_angle_alpha 90
_cell_angle_beta 91.181(6)
_cell_angle_gamma 90
_cell_formula_units_Z 4
_cell_length_a 10.1613(11)
_cell_length_b 20.497(2)
_cell_length_c 25.796(3)
_cell_measurement_reflns_used 1098
_cell_measurement_temperature 100
_cell_measurement_theta_max 64.5
_cell_measurement_theta_min 3.4
_cell_volume 5371.6(10)
_computing_molecular_graphics 'Olex2 1.3 (Dolomanov et al., 2009)'
_computing_publication_material 'Olex2 1.3 (Dolomanov et al., 2009)'
_computing_structure_refinement 'XL  (Sheldrick, 2008)'
_computing_structure_solution 'SHELXT  (Sheldrick, 2015)'
_diffrn_ambient_temperature 100
_diffrn_detector 'Image Plate'
_diffrn_detector_type 'Rigaku IP'
_diffrn_measured_fraction_theta_full 0.974
_diffrn_measured_fraction_theta_max 0.960
_diffrn_measurement_device 'four-circle diffractometer'
_diffrn_measurement_device_type 'Rigaku R-AXIS SPIDER IP'
_diffrn_measurement_method '\w scans'
_diffrn_radiation_monochromator graphite
_diffrn_radiation_probe x-ray
_diffrn_radiation_type CuK\a
_diffrn_radiation_wavelength 1.54187
_diffrn_reflns_av_R_equivalents 0.2394
_diffrn_reflns_av_unetI/netI 0.4683
_diffrn_reflns_Laue_measured_fraction_full 0.974
_diffrn_reflns_Laue_measured_fraction_max 0.960
_diffrn_reflns_limit_h_max 12
_diffrn_reflns_limit_h_min -11
_diffrn_reflns_limit_k_max 23
_diffrn_reflns_limit_k_min -19
_diffrn_reflns_limit_l_max 30
_diffrn_reflns_limit_l_min -31
_diffrn_reflns_number 42778
_diffrn_reflns_point_group_measured_fraction_full 0.974
_diffrn_reflns_point_group_measured_fraction_max 0.960
_diffrn_reflns_theta_full 67.687
_diffrn_reflns_theta_max 70.079
_diffrn_reflns_theta_min 2.754
_diffrn_source_current 20.0
_diffrn_source_power 0.8
_diffrn_source_target Mo
_diffrn_source_voltage 40.0
_diffrn_standards_number 0
_exptl_absorpt_coefficient_mu 3.907
_exptl_absorpt_correction_T_max 1.000
_exptl_absorpt_correction_T_min 0.344
_exptl_absorpt_correction_type multi-scan
_exptl_absorpt_process_details EMPIRICAL
_exptl_crystal_colour Green
_exptl_crystal_density_diffrn 1.513
_exptl_crystal_density_method 'not measured'
_exptl_crystal_description Platelet
_exptl_crystal_F_000 2568
_exptl_crystal_preparation 'Magnetic properties'
_exptl_crystal_size_max 0.3
_exptl_crystal_size_mid 0.1
_exptl_crystal_size_min 0.05
_refine_diff_density_max 0.854
_refine_diff_density_min -0.962
_refine_diff_density_rms 0.152
_refine_ls_extinction_method none
_refine_ls_goodness_of_fit_ref 0.863
_refine_ls_hydrogen_treatment mixed
_refine_ls_matrix_type full
_refine_ls_number_parameters 635
_refine_ls_number_reflns 9809
_refine_ls_number_restraints 0
_refine_ls_restrained_S_all 0.863
_refine_ls_R_factor_all 0.2708
_refine_ls_R_factor_gt 0.0941
_refine_ls_shift/su_max 0.001
_refine_ls_shift/su_mean 0.000
_refine_ls_structure_factor_coef Fsqd
_refine_ls_weighting_details 'w=1/[\s^2^(Fo^2^)+(0.0891P)^2^] where P=(Fo^2^+2Fc^2^)/3'
_refine_ls_weighting_scheme calc
_refine_ls_wR_factor_gt 0.1953
_refine_ls_wR_factor_ref 0.2527
_reflns_Friedel_coverage 0.000
_reflns_number_gt 2911
_reflns_number_total 9809
_reflns_threshold_expression 'I > 2\s(I)'
_cod_data_source_file d0dt04286b2.cif
_cod_data_source_block ssw410i
_cod_depositor_comments 'Adding full bibliography for 7706989--7706992.cif.'
_cod_original_cell_volume 5371.6(11)
_cod_database_code 7706991
_shelx_shelxl_version_number 2018/3
_shelx_space_group_comment
;
The symmetry employed for this shelxl refinement is uniquely defined
by the following loop, which should always be used as a source of
symmetry information in preference to the above space-group names.
They are only intended as comments.
;
_shelx_estimated_absorpt_t_max 0.829
_shelx_estimated_absorpt_t_min 0.387
_olex2_refinement_description
;
1. Fixed Uiso
 At 1.2 times of:
  All C(H) groups, All C(H,H) groups
 At 1.5 times of:
  All C(H,H,H) groups, All O(H) groups
2.a Ternary CH refined with riding coordinates:
 C00X(H00X), C017(H017)
2.b Secondary CH2 refined with riding coordinates:
 C014(H01D,H01E), C019(H01L,H01M), C01E(H01T,H01U), C01G(H12,H), C01I(H01Z,HA),
  C01N(H13,HJ)
2.c Aromatic/amide H refined with riding coordinates:
 C00P(H00P), C00U(H00U), C00W(H00W), C012(H012), C015(H015), C01H(H01Y)
2.d Idealised Me refined as rotating group:
 C010(H01A,H01B,H01C), C016(H01F,H01G,H01H), C018(H01I,H01J,H01K), C01A(H01N,
 H01O,H01P), C01D(H01Q,H01R,H01S), C01F(H01V,H01W,H01X), C01J(H01,HB,HC),
 C01K(H1,HD,HE), C01L(H2,HF,HG), C01M(H3,HH,HI), C01O(H4,HK,HL), C01P(H7,HM,HN),
  C01Q(H14,HO,HP), C01R(H8,HQ,HR), C01S(H9,HS,HT), C01T(H10,HU,HV), C01U(H11,HW,
 HX), C01V(H15,HY,HZ)
2.e Idealised tetrahedral OH refined as rotating group:
 O00I(H00I)
;
_olex2_submission_special_instructions 'No special instructions were received'

loop_
_space_group_symop_operation_xyz
'x, y, z'
'-x, y+1/2, -z+1/2'
'-x, -y, -z'
'x, -y-1/2, z-1/2'

loop_
_atom_site_label
_atom_site_type_symbol
_atom_site_fract_x
_atom_site_fract_y
_atom_site_fract_z
_atom_site_U_iso_or_equiv
_atom_site_adp_type
_atom_site_occupancy
_atom_site_site_symmetry_order
_atom_site_calc_flag
_atom_site_refinement_flags_posn
_atom_site_refinement_flags_adp
_atom_site_refinement_flags_occupancy
_atom_site_disorder_assembly
_atom_site_disorder_group
Ni4 Ni 0.05740(12) 0.49315(7) 0.74209(6) 0.0396(5) Uani 1 1 d . . . . .
Ni2 Ni 0.44573(12) 0.29562(6) 0.76449(6) 0.0392(5) Uani 1 1 d . . . . .
Ni1 Ni 0.20034(12) 0.36801(6) 0.80517(6) 0.0394(5) Uani 1 1 d . . . . .
Ni3 Ni 0.29565(12) 0.41746(6) 0.69950(6) 0.0402(5) Uani 1 1 d . . . . .
Cl2 Cl -0.02559(19) 0.39168(10) 0.78167(9) 0.0402(6) Uani 1 1 d . . . . .
Cl1 Cl 0.52210(19) 0.39725(10) 0.72254(9) 0.0411(6) Uani 1 1 d . . . . .
Cl3 Cl 0.3594(2) 0.19256(10) 0.78808(10) 0.0476(7) Uani 1 1 d . . . . .
Cl4 Cl 0.1490(2) 0.59576(10) 0.71952(10) 0.0490(7) Uani 1 1 d . . . . .
O3 O 0.2634(5) 0.3280(3) 0.7369(2) 0.0368(16) Uani 1 1 d . . . . .
O1 O 0.3882(5) 0.3490(3) 0.8267(2) 0.0371(16) Uani 1 1 d . . . . .
O00B O 0.5389(5) 0.2481(3) 0.6990(2) 0.0407(16) Uani 1 1 d . . . . .
O2 O 0.1081(5) 0.4378(3) 0.6809(2) 0.0418(17) Uani 1 1 d . . . . .
O4 O 0.2376(5) 0.4574(2) 0.7692(2) 0.0350(15) Uani 1 1 d . . . . .
O00E O 0.4441(7) 0.3567(3) 0.6114(3) 0.052(2) Uani 1 1 d . . . . .
O00F O -0.0289(5) 0.5408(3) 0.8086(2) 0.0400(16) Uani 1 1 d . . . . .
O6 O 0.3385(6) 0.5083(3) 0.6667(3) 0.0429(18) Uani 1 1 d . . . . .
O00H O 0.7491(5) 0.2192(3) 0.6691(3) 0.0443(17) Uani 1 1 d . . . . .
O00I O 0.0442(5) 0.4236(3) 0.8931(2) 0.0533(19) Uani 1 1 d . . . . .
H00I H -0.000225 0.433325 0.866414 0.080 Uiso 1 1 calc R U . . .
O00J O -0.2319(6) 0.5815(3) 0.8370(3) 0.0513(18) Uani 1 1 d . . . . .
O5 O 0.1426(6) 0.2751(3) 0.8286(3) 0.053(2) Uani 1 1 d . . . . .
N00L N 0.6325(6) 0.2776(3) 0.7982(3) 0.0373(19) Uani 1 1 d . . . . .
N00M N 0.1694(7) 0.4020(3) 0.8789(3) 0.038(2) Uani 1 1 d . . . . .
O00N O 0.2525(6) 0.2714(3) 0.4933(3) 0.061(2) Uani 1 1 d . . . . .
N00O N -0.1263(7) 0.5157(3) 0.7092(3) 0.041(2) Uani 1 1 d . . . . .
C00P C 0.6581(8) 0.3628(4) 0.9223(4) 0.037(2) Uani 1 1 d . . . . .
H00P H 0.749975 0.354313 0.924574 0.045 Uiso 1 1 calc R U . . .
C00Q C 0.0417(9) 0.4295(4) 0.6368(4) 0.040(3) Uani 1 1 d . . . . .
N00R N 0.3211(7) 0.3810(3) 0.6266(3) 0.040(2) Uani 1 1 d . . . . .
C00S C -0.0942(9) 0.4423(4) 0.6328(4) 0.039(2) Uani 1 1 d . . . . .
C00T C -0.1039(9) 0.4139(4) 0.5396(4) 0.039(2) Uani 1 1 d . . . . .
C00U C -0.1605(8) 0.4349(4) 0.5855(4) 0.036(2) Uani 1 1 d . . . . .
H00U H -0.251807 0.444972 0.584401 0.043 Uiso 1 1 calc R U . . .
C00V C 0.4553(9) 0.3614(4) 0.8701(4) 0.041(3) Uani 1 1 d . . . . .
C00W C 0.4636(8) 0.3967(4) 0.9607(4) 0.037(2) Uani 1 1 d . . . . .
H00W H 0.418868 0.414565 0.989405 0.044 Uiso 1 1 calc R U . . .
C00X C -0.1510(8) 0.5703(4) 0.7935(3) 0.035(2) Uani 1 1 d . . . . .
H00X H -0.132154 0.613217 0.776768 0.042 Uiso 1 1 calc R U . . .
C00Y C 0.6760(9) 0.3978(4) 1.0168(4) 0.043(3) Uani 1 1 d . . . . .
C00Z C 0.1024(8) 0.4045(4) 0.5918(4) 0.033(2) Uani 1 1 d . . . . .
C010 C 0.3321(7) 0.4973(4) 0.7968(3) 0.046(3) Uani 1 1 d . . . . .
H01A H 0.337794 0.540040 0.779911 0.069 Uiso 1 1 calc R U . . .
H01B H 0.418471 0.476083 0.796587 0.069 Uiso 1 1 calc R U . . .
H01C H 0.304396 0.503077 0.832678 0.069 Uiso 1 1 calc R U . . .
C011 C 0.5934(9) 0.3524(4) 0.8756(4) 0.040(2) Uani 1 1 d . . . . .
C012 C 0.2522(9) 0.4018(4) 0.9171(4) 0.046(3) Uani 1 1 d . . . . .
H012 H 0.220291 0.414812 0.949922 0.055 Uiso 1 1 calc R U . . .
C013 C 0.3902(9) 0.3836(4) 0.9149(4) 0.042(3) Uani 1 1 d . . . . .
C014 C 0.7234(7) 0.2696(4) 0.7550(4) 0.042(3) Uani 1 1 d . . . . .
H01D H 0.808181 0.252182 0.768662 0.050 Uiso 1 1 calc R U . . .
H01E H 0.740598 0.312741 0.739390 0.050 Uiso 1 1 calc R U . . .
C015 C 0.0301(9) 0.3972(4) 0.5446(4) 0.042(3) Uani 1 1 d . . . . .
H015 H 0.073667 0.380355 0.515193 0.051 Uiso 1 1 calc R U . . .
C016 C -0.1357(8) 0.5727(4) 0.6729(3) 0.041(2) Uani 1 1 d . . . . .
H01F H -0.115280 0.612942 0.691891 0.062 Uiso 1 1 calc R U . . .
H01G H -0.225072 0.575315 0.658057 0.062 Uiso 1 1 calc R U . . .
H01H H -0.072732 0.567007 0.644953 0.062 Uiso 1 1 calc R U . . .
C017 C 0.6693(9) 0.2237(4) 0.7133(4) 0.043(3) Uani 1 1 d . . . . .
H017 H 0.659924 0.179171 0.728640 0.052 Uiso 1 1 calc R U . . .
C018 C 0.1709(7) 0.2874(4) 0.7086(3) 0.047(3) Uani 1 1 d . . . . .
H01I H 0.198471 0.283327 0.672601 0.071 Uiso 1 1 calc R U . . .
H01J H 0.083196 0.307235 0.709438 0.071 Uiso 1 1 calc R U . . .
H01K H 0.168191 0.244089 0.724646 0.071 Uiso 1 1 calc R U . . .
C019 C -0.1747(8) 0.4583(4) 0.6797(4) 0.049(3) Uani 1 1 d . . . . .
H01L H -0.266885 0.466337 0.668310 0.059 Uiso 1 1 calc R U . . .
H01M H -0.174558 0.419943 0.703096 0.059 Uiso 1 1 calc R U . . .
C01A C 0.5925(8) 0.4236(4) 1.0599(4) 0.051(3) Uani 1 1 d . . . . .
H01N H 0.552545 0.465112 1.049242 0.077 Uiso 1 1 calc R U . . .
H01O H 0.647714 0.430415 1.091050 0.077 Uiso 1 1 calc R U . . .
H01P H 0.523051 0.392032 1.067494 0.077 Uiso 1 1 calc R U . . .
C01B C 0.5959(9) 0.3850(4) 0.9660(4) 0.042(3) Uani 1 1 d . . . . .
C01C C -0.1806(10) 0.4076(5) 0.4876(4) 0.053(3) Uani 1 1 d . . . . .
C01D C 0.6454(7) 0.2205(4) 0.8336(3) 0.043(3) Uani 1 1 d . . . . .
H01Q H 0.576292 0.222293 0.859518 0.065 Uiso 1 1 calc R U . . .
H01R H 0.731901 0.221485 0.851155 0.065 Uiso 1 1 calc R U . . .
H01S H 0.636595 0.180089 0.813531 0.065 Uiso 1 1 calc R U . . .
C01E C 0.6743(8) 0.3365(4) 0.8261(4) 0.041(3) Uani 1 1 d . . . . .
H01T H 0.667618 0.374082 0.802052 0.049 Uiso 1 1 calc R U . . .
H01U H 0.768156 0.331653 0.836473 0.049 Uiso 1 1 calc R U . . .
C01F C 0.7869(8) 0.4468(4) 1.0062(3) 0.054(3) Uani 1 1 d . . . . .
H01V H 0.748877 0.487303 0.992406 0.081 Uiso 1 1 calc R U . . .
H01W H 0.847047 0.428226 0.980936 0.081 Uiso 1 1 calc R U . . .
H01X H 0.835401 0.456062 1.038620 0.081 Uiso 1 1 calc R U . . .
C01G C 0.2550(10) 0.2264(5) 0.5340(5) 0.075(4) Uani 1 1 d . . . . .
H12 H 0.299778 0.245847 0.564711 0.090 Uiso 1 1 calc R U . . .
H H 0.304849 0.187142 0.523691 0.090 Uiso 1 1 calc R U . . .
C01H C 0.2375(9) 0.3833(4) 0.5888(4) 0.048(3) Uani 1 1 d . . . . .
H01Y H 0.267096 0.369862 0.555801 0.057 Uiso 1 1 calc R U . . .
C01I C -0.2137(8) 0.5256(4) 0.7532(4) 0.044(3) Uani 1 1 d . . . . .
H01Z H -0.233371 0.482920 0.769294 0.053 Uiso 1 1 calc R U . . .
HA H -0.297830 0.544818 0.740602 0.053 Uiso 1 1 calc R U . . .
C01J C 0.7844(8) 0.2794(4) 0.6458(4) 0.056(3) Uani 1 1 d . . . . .
H01 H 0.822041 0.270987 0.611730 0.083 Uiso 1 1 calc R U . . .
HB H 0.849610 0.301846 0.667896 0.083 Uiso 1 1 calc R U . . .
HC H 0.705994 0.306879 0.641556 0.083 Uiso 1 1 calc R U . . .
C01K C -0.2864(8) 0.4592(5) 0.4830(3) 0.062(3) Uani 1 1 d . . . . .
H1 H -0.353092 0.451447 0.509245 0.093 Uiso 1 1 calc R U . . .
HD H -0.327771 0.457285 0.448396 0.093 Uiso 1 1 calc R U . . .
HE H -0.247130 0.502407 0.488479 0.093 Uiso 1 1 calc R U . . .
C01L C 0.4680(8) 0.2031(4) 0.6655(4) 0.053(3) Uani 1 1 d . . . . .
H2 H 0.442927 0.164464 0.685322 0.080 Uiso 1 1 calc R U . . .
HF H 0.524320 0.190003 0.636898 0.080 Uiso 1 1 calc R U . . .
HG H 0.388606 0.224432 0.651406 0.080 Uiso 1 1 calc R U . . .
C01M C 0.7387(8) 0.3340(4) 1.0345(4) 0.058(3) Uani 1 1 d . . . . .
H3 H 0.788851 0.341251 1.066894 0.087 Uiso 1 1 calc R U . . .
HH H 0.797961 0.318095 1.007830 0.087 Uiso 1 1 calc R U . . .
HI H 0.669792 0.301518 1.040365 0.087 Uiso 1 1 calc R U . . .
C01N C 0.3805(10) 0.2910(5) 0.4764(4) 0.065(3) Uani 1 1 d . . . . .
H13 H 0.424861 0.253616 0.459938 0.079 Uiso 1 1 calc R U . . .
HJ H 0.434902 0.304949 0.506752 0.079 Uiso 1 1 calc R U . . .
C01O C 0.0470(8) 0.5815(4) 0.8436(4) 0.051(3) Uani 1 1 d . . . . .
H4 H 0.122316 0.556703 0.857480 0.076 Uiso 1 1 calc R U . . .
HK H -0.008416 0.595451 0.872231 0.076 Uiso 1 1 calc R U . . .
HL H 0.078573 0.619877 0.824997 0.076 Uiso 1 1 calc R U . . .
C01P C 0.0628(9) 0.2545(5) 0.8681(5) 0.079(4) Uani 1 1 d . . . . .
H7 H 0.028747 0.210807 0.860081 0.119 Uiso 1 1 calc R U . . .
HM H -0.010944 0.284877 0.871613 0.119 Uiso 1 1 calc R U . . .
HN H 0.113900 0.253031 0.900752 0.119 Uiso 1 1 calc R U . . .
C01Q C 0.3682(9) 0.3459(5) 0.4387(4) 0.074(4) Uani 1 1 d . . . . .
H14 H 0.328691 0.329858 0.406148 0.111 Uiso 1 1 calc R U . . .
HO H 0.455644 0.363874 0.432047 0.111 Uiso 1 1 calc R U . . .
HP H 0.312215 0.380079 0.453069 0.111 Uiso 1 1 calc R U . . .
C01R C -0.0913(8) 0.4123(5) 0.4421(4) 0.062(3) Uani 1 1 d . . . . .
H8 H -0.041615 0.453272 0.444041 0.093 Uiso 1 1 calc R U . . .
HQ H -0.144008 0.411357 0.409842 0.093 Uiso 1 1 calc R U . . .
HR H -0.029955 0.375432 0.442648 0.093 Uiso 1 1 calc R U . . .
C01S C -0.2725(8) 0.5236(5) 0.8638(4) 0.062(3) Uani 1 1 d . . . . .
H9 H -0.339207 0.500557 0.842766 0.094 Uiso 1 1 calc R U . . .
HS H -0.309713 0.535654 0.897191 0.094 Uiso 1 1 calc R U . . .
HT H -0.196293 0.495006 0.869645 0.094 Uiso 1 1 calc R U . . .
C01T C 0.4612(8) 0.5386(4) 0.6594(3) 0.051(3) Uani 1 1 d . . . . .
H10 H 0.449927 0.575560 0.635584 0.076 Uiso 1 1 calc R U . . .
HU H 0.522513 0.507089 0.644630 0.076 Uiso 1 1 calc R U . . .
HV H 0.496355 0.554250 0.692773 0.076 Uiso 1 1 calc R U . . .
C01U C -0.2459(9) 0.3385(5) 0.4875(4) 0.069(3) Uani 1 1 d . . . . .
H11 H -0.178682 0.305372 0.495158 0.103 Uiso 1 1 calc R U . . .
HW H -0.286344 0.329885 0.453399 0.103 Uiso 1 1 calc R U . . .
HX H -0.313596 0.336887 0.514026 0.103 Uiso 1 1 calc R U . . .
C01V C 0.1181(10) 0.2078(5) 0.5471(5) 0.103(5) Uani 1 1 d . . . . .
H15 H 0.078080 0.183297 0.518146 0.155 Uiso 1 1 calc R U . . .
HY H 0.066302 0.247195 0.553397 0.155 Uiso 1 1 calc R U . . .
HZ H 0.119671 0.180491 0.578278 0.155 Uiso 1 1 calc R U . . .
H00E H 0.484(7) 0.353(4) 0.640(3) 0.03(3) Uiso 1 1 d . . . . .
H6 H 0.276(6) 0.530(3) 0.674(3) 0.02(3) Uiso 1 1 d . . . . .
H5 H 0.222(8) 0.248(4) 0.824(3) 0.07(3) Uiso 1 1 d . . . . .

loop_
_atom_site_aniso_label
_atom_site_aniso_U_11
_atom_site_aniso_U_22
_atom_site_aniso_U_33
_atom_site_aniso_U_23
_atom_site_aniso_U_13
_atom_site_aniso_U_12
Ni4 0.0256(10) 0.0419(9) 0.0511(11) -0.0022(8) -0.0013(8) 0.0018(7)
Ni2 0.0250(10) 0.0418(9) 0.0505(12) 0.0032(8) -0.0007(8) 0.0025(7)
Ni1 0.0264(9) 0.0435(9) 0.0483(12) 0.0001(8) 0.0008(8) 0.0017(7)
Ni3 0.0257(9) 0.0438(9) 0.0510(12) 0.0002(8) -0.0020(8) 0.0008(7)
Cl2 0.0223(13) 0.0488(12) 0.0495(16) -0.0018(12) 0.0013(12) -0.0023(10)
Cl1 0.0266(13) 0.0449(12) 0.0516(17) 0.0036(12) -0.0011(12) 0.0021(10)
Cl3 0.0319(14) 0.0428(13) 0.0681(19) 0.0044(13) 0.0027(13) -0.0006(10)
Cl4 0.0336(15) 0.0458(13) 0.0678(19) 0.0019(13) 0.0051(13) -0.0036(11)
O3 0.020(3) 0.042(3) 0.048(4) 0.003(3) -0.002(3) 0.004(3)
O1 0.022(4) 0.046(3) 0.044(4) -0.014(3) -0.002(3) 0.007(3)
O00B 0.022(4) 0.049(4) 0.051(4) -0.020(3) -0.011(3) 0.009(3)
O2 0.026(4) 0.052(4) 0.047(4) -0.003(3) -0.012(3) 0.002(3)
O4 0.021(3) 0.033(3) 0.050(4) 0.001(3) 0.002(3) 0.000(3)
O00E 0.035(5) 0.078(5) 0.044(5) -0.004(4) -0.001(4) 0.024(4)
O00F 0.023(4) 0.044(3) 0.053(4) -0.010(3) -0.013(3) 0.006(3)
O6 0.029(4) 0.041(4) 0.060(5) 0.012(3) 0.016(4) 0.004(3)
O00H 0.039(4) 0.053(4) 0.041(4) -0.009(4) 0.012(3) 0.006(3)
O00I 0.025(4) 0.076(5) 0.059(5) -0.006(4) 0.006(4) 0.021(3)
O00J 0.039(4) 0.048(4) 0.067(5) 0.001(4) 0.004(4) 0.017(3)
O5 0.033(4) 0.049(4) 0.077(6) 0.015(4) 0.026(4) -0.002(3)
N00L 0.028(5) 0.042(4) 0.041(5) -0.005(4) -0.005(4) 0.001(4)
N00M 0.029(5) 0.038(4) 0.049(6) -0.003(4) 0.011(4) 0.007(4)
O00N 0.052(5) 0.064(5) 0.069(6) 0.008(4) 0.014(4) -0.016(4)
N00O 0.033(5) 0.047(4) 0.043(5) -0.001(4) -0.001(4) -0.005(4)
C00P 0.022(6) 0.044(5) 0.046(7) 0.001(5) -0.002(5) 0.006(4)
C00Q 0.021(6) 0.034(5) 0.064(8) 0.013(5) 0.002(6) 0.004(4)
N00R 0.030(5) 0.042(4) 0.049(6) -0.013(4) 0.009(5) 0.013(4)
C00S 0.026(6) 0.046(5) 0.045(7) 0.008(5) 0.001(6) 0.004(4)
C00T 0.032(6) 0.052(6) 0.033(6) -0.002(5) 0.002(5) -0.003(5)
C00U 0.030(6) 0.030(5) 0.047(7) 0.002(5) 0.009(6) -0.011(4)
C00V 0.025(6) 0.048(6) 0.049(7) 0.011(5) -0.006(6) -0.019(5)
C00W 0.025(6) 0.031(5) 0.055(7) -0.008(5) 0.011(5) 0.010(4)
C00X 0.022(6) 0.050(6) 0.034(6) 0.007(5) 0.013(5) 0.003(4)
C00Y 0.043(7) 0.035(5) 0.051(7) -0.008(5) -0.017(6) 0.015(5)
C00Z 0.021(6) 0.032(5) 0.046(7) -0.010(5) -0.001(5) 0.002(4)
C010 0.033(6) 0.035(5) 0.071(8) 0.011(5) 0.003(5) -0.010(4)
C011 0.033(6) 0.034(5) 0.054(7) 0.001(5) -0.004(6) 0.009(4)
C012 0.029(6) 0.066(7) 0.041(7) -0.009(5) -0.008(5) 0.001(5)
C013 0.026(6) 0.050(6) 0.049(7) 0.001(5) -0.003(6) -0.010(5)
C014 0.014(5) 0.056(6) 0.055(7) -0.018(5) 0.002(5) -0.004(4)
C015 0.044(7) 0.028(5) 0.054(7) -0.014(5) 0.004(6) 0.005(4)
C016 0.035(6) 0.045(5) 0.044(6) 0.000(5) 0.000(5) 0.002(4)
C017 0.038(6) 0.051(6) 0.040(7) -0.002(5) -0.011(6) 0.000(5)
C018 0.023(6) 0.068(6) 0.050(7) 0.003(5) -0.009(5) -0.012(5)
C019 0.023(6) 0.058(6) 0.066(8) -0.005(6) -0.017(6) -0.010(5)
C01A 0.046(6) 0.042(5) 0.066(8) -0.010(5) 0.000(6) 0.004(5)
C01B 0.028(6) 0.053(6) 0.044(7) -0.010(5) -0.008(6) 0.003(5)
C01C 0.045(7) 0.076(8) 0.037(7) -0.010(6) -0.021(6) 0.001(6)
C01D 0.029(6) 0.055(6) 0.046(7) 0.009(5) -0.009(5) -0.002(5)
C01E 0.023(5) 0.035(5) 0.064(7) -0.013(5) -0.025(5) 0.007(4)
C01F 0.040(6) 0.074(7) 0.048(7) -0.011(6) -0.006(5) -0.015(6)
C01G 0.083(9) 0.060(7) 0.083(10) -0.009(7) 0.018(8) -0.015(7)
C01H 0.034(7) 0.061(6) 0.048(7) 0.007(5) -0.002(6) 0.007(5)
C01I 0.018(6) 0.055(6) 0.058(8) -0.004(5) 0.005(6) 0.000(4)
C01J 0.049(7) 0.050(6) 0.069(8) 0.003(6) 0.018(6) -0.015(5)
C01K 0.053(7) 0.093(8) 0.040(7) 0.011(6) -0.012(6) 0.000(6)
C01L 0.040(6) 0.054(6) 0.066(8) -0.011(6) -0.011(6) -0.005(5)
C01M 0.041(7) 0.070(7) 0.064(8) 0.002(6) -0.008(6) 0.003(5)
C01N 0.075(9) 0.061(7) 0.062(8) -0.014(6) 0.022(7) 0.001(6)
C01O 0.041(6) 0.045(6) 0.066(8) -0.006(5) -0.005(6) -0.003(5)
C01P 0.058(8) 0.052(7) 0.127(12) 0.013(7) 0.012(8) 0.006(6)
C01Q 0.075(8) 0.083(8) 0.065(9) 0.014(7) 0.017(7) -0.017(7)
C01R 0.046(7) 0.084(8) 0.056(8) -0.005(7) -0.004(6) 0.011(6)
C01S 0.050(7) 0.068(7) 0.070(9) 0.012(7) 0.025(6) 0.004(6)
C01T 0.042(6) 0.047(6) 0.064(8) 0.008(5) 0.009(6) 0.002(5)
C01U 0.070(8) 0.071(7) 0.064(8) 0.001(6) -0.034(6) -0.030(6)
C01V 0.096(10) 0.092(9) 0.125(13) 0.031(9) 0.065(9) -0.027(8)

loop_
_atom_type_symbol
_atom_type_description
_atom_type_scat_dispersion_real
_atom_type_scat_dispersion_imag
_atom_type_scat_source
C C 0.0181 0.0091 'International Tables Vol C Tables 4.2.6.8 and 6.1.1.4'
H H 0.0000 0.0000 'International Tables Vol C Tables 4.2.6.8 and 6.1.1.4'
Cl Cl 0.3639 0.7018 'International Tables Vol C Tables 4.2.6.8 and 6.1.1.4'
N N 0.0311 0.0180 'International Tables Vol C Tables 4.2.6.8 and 6.1.1.4'
Ni Ni -3.0029 0.5091 'International Tables Vol C Tables 4.2.6.8 and 6.1.1.4'
O O 0.0492 0.0322 'International Tables Vol C Tables 4.2.6.8 and 6.1.1.4'

loop_
_geom_angle_atom_site_label_1
_geom_angle_atom_site_label_2
_geom_angle_atom_site_label_3
_geom_angle
_geom_angle_site_symmetry_1
_geom_angle_site_symmetry_3
_geom_angle_publ_flag
Cl4 Ni4 Cl2 169.69(10) . . ?
O2 Ni4 Cl2 86.83(17) . . ?
O2 Ni4 Cl4 101.44(18) . . ?
O2 Ni4 O4 80.1(2) . . ?
O2 Ni4 O00F 169.3(2) . . ?
O2 Ni4 N00O 92.7(3) . . ?
O4 Ni4 Cl2 82.54(15) . . ?
O4 Ni4 Cl4 92.73(15) . . ?
O4 Ni4 O00F 105.0(2) . . ?
O4 Ni4 N00O 171.5(3) . . ?
O00F Ni4 Cl2 84.59(16) . . ?
O00F Ni4 Cl4 87.82(16) . . ?
N00O Ni4 Cl2 92.5(2) . . ?
N00O Ni4 Cl4 93.2(2) . . ?
N00O Ni4 O00F 81.3(3) . . ?
Cl3 Ni2 Cl1 168.86(10) . . ?
O3 Ni2 Cl1 82.36(16) . . ?
O3 Ni2 Cl3 92.33(16) . . ?
O3 Ni2 O00B 106.0(2) . . ?
O3 Ni2 N00L 170.8(2) . . ?
O1 Ni2 Cl1 89.40(17) . . ?
O1 Ni2 Cl3 99.38(17) . . ?
O1 Ni2 O3 80.2(2) . . ?
O1 Ni2 O00B 170.1(2) . . ?
O1 Ni2 N00L 92.3(3) . . ?
O00B Ni2 Cl1 83.85(16) . . ?
O00B Ni2 Cl3 88.25(16) . . ?
N00L Ni2 Cl1 92.3(2) . . ?
N00L Ni2 Cl3 94.2(2) . . ?
N00L Ni2 O00B 80.7(2) . . ?
O3 Ni1 Cl2 100.19(16) . . ?
O3 Ni1 O4 84.7(2) . . ?
O3 Ni1 O5 88.8(3) . . ?
O1 Ni1 Cl2 178.54(18) . . ?
O1 Ni1 O3 81.3(2) . . ?
O1 Ni1 O4 96.4(2) . . ?
O1 Ni1 O5 90.8(2) . . ?
O1 Ni1 N00M 88.5(3) . . ?
O4 Ni1 Cl2 83.83(15) . . ?
O5 Ni1 Cl2 89.11(19) . . ?
O5 Ni1 O4 169.4(3) . . ?
N00M Ni1 Cl2 90.1(2) . . ?
N00M Ni1 O3 169.6(3) . . ?
N00M Ni1 O4 98.4(2) . . ?
N00M Ni1 O5 89.5(3) . . ?
O3 Ni3 Cl1 83.88(15) . . ?
O2 Ni3 Cl1 177.88(18) . . ?
O2 Ni3 O3 97.8(2) . . ?
O2 Ni3 O4 80.8(2) . . ?
O2 Ni3 O6 85.6(2) . . ?
O2 Ni3 N00R 89.6(3) . . ?
O4 Ni3 Cl1 98.14(16) . . ?
O4 Ni3 O3 84.0(2) . . ?
O4 Ni3 O6 93.7(2) . . ?
O6 Ni3 Cl1 92.70(19) . . ?
O6 Ni3 O3 175.6(2) . . ?
N00R Ni3 Cl1 91.5(2) . . ?
N00R Ni3 O3 97.3(3) . . ?
N00R Ni3 O4 170.4(3) . . ?
N00R Ni3 O6 85.6(3) . . ?
Ni1 Cl2 Ni4 86.68(8) . . ?
Ni3 Cl1 Ni2 86.91(8) . . ?
Ni2 O3 Ni3 106.8(2) . . ?
Ni1 O3 Ni2 97.2(2) . . ?
Ni1 O3 Ni3 95.7(2) . . ?
C018 O3 Ni2 123.7(5) . . ?
C018 O3 Ni1 116.9(5) . . ?
C018 O3 Ni3 112.2(5) . . ?
Ni1 O1 Ni2 100.0(2) . . ?
C00V O1 Ni2 128.2(6) . . ?
C00V O1 Ni1 131.6(6) . . ?
C017 O00B Ni2 111.4(5) . . ?
C01L O00B Ni2 121.9(5) . . ?
C01L O00B C017 111.8(6) . . ?
Ni3 O2 Ni4 100.8(3) . . ?
C00Q O2 Ni4 127.7(6) . . ?
C00Q O2 Ni3 130.3(6) . . ?
Ni4 O4 Ni1 106.9(2) . . ?
Ni3 O4 Ni4 96.4(2) . . ?
Ni3 O4 Ni1 95.5(2) . . ?
C010 O4 Ni4 122.7(4) . . ?
C010 O4 Ni1 113.9(4) . . ?
C010 O4 Ni3 117.0(4) . . ?
N00R O00E H00E 101(5) . . ?
C00X O00F Ni4 109.8(5) . . ?
C00X O00F C01O 112.1(6) . . ?
C01O O00F Ni4 122.4(5) . . ?
Ni3 O6 H6 102(5) . . ?
C01T O6 Ni3 129.7(5) . . ?
C01T O6 H6 120(5) . . ?
C017 O00H C01J 116.0(7) . . ?
N00M O00I H00I 109.5 . . ?
C00X O00J C01S 114.9(7) . . ?
Ni1 O5 H5 104(5) . . ?
C01P O5 Ni1 131.8(6) . . ?
C01P O5 H5 114(5) . . ?
C014 N00L Ni2 106.4(5) . . ?
C014 N00L C01D 109.1(7) . . ?
C01D N00L Ni2 117.3(5) . . ?
C01E N00L Ni2 108.0(5) . . ?
C01E N00L C014 106.5(7) . . ?
C01E N00L C01D 109.0(7) . . ?
O00I N00M Ni1 120.5(5) . . ?
C012 N00M Ni1 126.9(7) . . ?
C012 N00M O00I 112.4(8) . . ?
C01G O00N C01N 114.1(8) . . ?
C016 N00O Ni4 118.1(5) . . ?
C019 N00O Ni4 108.5(5) . . ?
C019 N00O C016 106.4(7) . . ?
C01I N00O Ni4 105.4(5) . . ?
C01I N00O C016 110.1(7) . . ?
C01I N00O C019 107.9(7) . . ?
C011 C00P H00P 118.4 . . ?
C011 C00P C01B 123.1(9) . . ?
C01B C00P H00P 118.4 . . ?
O2 C00Q C00S 121.5(9) . . ?
O2 C00Q C00Z 121.8(8) . . ?
C00S C00Q C00Z 116.6(9) . . ?
O00E N00R Ni3 121.0(5) . . ?
C01H N00R Ni3 126.2(7) . . ?
C01H N00R O00E 112.4(8) . . ?
C00Q C00S C019 121.8(9) . . ?
C00U C00S C00Q 120.2(10) . . ?
C00U C00S C019 117.8(8) . . ?
C00U C00T C015 114.4(8) . . ?
C00U C00T C01C 123.6(9) . . ?
C015 C00T C01C 122.0(9) . . ?
C00S C00U C00T 125.3(9) . . ?
C00S C00U H00U 117.4 . . ?
C00T C00U H00U 117.4 . . ?
O1 C00V C011 123.4(10) . . ?
O1 C00V C013 120.7(8) . . ?
C013 C00V C011 115.9(9) . . ?
C013 C00W H00W 118.3 . . ?
C01B C00W H00W 118.3 . . ?
C01B C00W C013 123.5(9) . . ?
O00F C00X H00X 108.5 . . ?
O00F C00X C01I 106.3(7) . . ?
O00J C00X O00F 111.5(7) . . ?
O00J C00X H00X 108.5 . . ?
O00J C00X C01I 113.4(7) . . ?
C01I C00X H00X 108.5 . . ?
C01A C00Y C01B 112.9(8) . . ?
C01A C00Y C01F 109.0(7) . . ?
C01A C00Y C01M 108.5(8) . . ?
C01F C00Y C01B 109.5(8) . . ?
C01M C00Y C01B 108.7(7) . . ?
C01M C00Y C01F 108.1(7) . . ?
C00Q C00Z C01H 125.6(9) . . ?
C015 C00Z C00Q 120.9(8) . . ?
C015 C00Z C01H 113.5(9) . . ?
O4 C010 H01A 109.5 . . ?
O4 C010 H01B 109.5 . . ?
O4 C010 H01C 109.5 . . ?
H01A C010 H01B 109.5 . . ?
H01A C010 H01C 109.5 . . ?
H01B C010 H01C 109.5 . . ?
C00P C011 C00V 121.4(10) . . ?
C00P C011 C01E 119.7(8) . . ?
C00V C011 C01E 118.7(9) . . ?
N00M C012 H012 117.0 . . ?
N00M C012 C013 126.0(10) . . ?
C013 C012 H012 117.0 . . ?
C00V C013 C012 125.5(9) . . ?
C00W C013 C00V 119.8(9) . . ?
C00W C013 C012 114.3(9) . . ?
N00L C014 H01D 109.1 . . ?
N00L C014 H01E 109.1 . . ?
N00L C014 C017 112.4(7) . . ?
H01D C014 H01E 107.9 . . ?
C017 C014 H01D 109.1 . . ?
C017 C014 H01E 109.1 . . ?
C00T C015 C00Z 122.4(9) . . ?
C00T C015 H015 118.8 . . ?
C00Z C015 H015 118.8 . . ?
N00O C016 H01F 109.5 . . ?
N00O C016 H01G 109.5 . . ?
N00O C016 H01H 109.5 . . ?
H01F C016 H01G 109.5 . . ?
H01F C016 H01H 109.5 . . ?
H01G C016 H01H 109.5 . . ?
O00B C017 C014 106.3(7) . . ?
O00B C017 H017 108.7 . . ?
O00H C017 O00B 110.6(7) . . ?
O00H C017 C014 113.9(7) . . ?
O00H C017 H017 108.7 . . ?
C014 C017 H017 108.7 . . ?
O3 C018 H01I 109.5 . . ?
O3 C018 H01J 109.5 . . ?
O3 C018 H01K 109.5 . . ?
H01I C018 H01J 109.5 . . ?
H01I C018 H01K 109.5 . . ?
H01J C018 H01K 109.5 . . ?
N00O C019 C00S 113.9(7) . . ?
N00O C019 H01L 108.8 . . ?
N00O C019 H01M 108.8 . . ?
C00S C019 H01L 108.8 . . ?
C00S C019 H01M 108.8 . . ?
H01L C019 H01M 107.7 . . ?
C00Y C01A H01N 109.5 . . ?
C00Y C01A H01O 109.5 . . ?
C00Y C01A H01P 109.5 . . ?
H01N C01A H01O 109.5 . . ?
H01N C01A H01P 109.5 . . ?
H01O C01A H01P 109.5 . . ?
C00P C01B C00Y 120.3(8) . . ?
C00W C01B C00P 116.1(9) . . ?
C00W C01B C00Y 123.5(9) . . ?
C00T C01C C01U 106.4(8) . . ?
C01K C01C C00T 110.8(8) . . ?
C01K C01C C01U 109.4(8) . . ?
C01R C01C C00T 111.8(8) . . ?
C01R C01C C01K 109.6(9) . . ?
C01R C01C C01U 108.7(9) . . ?
N00L C01D H01Q 109.5 . . ?
N00L C01D H01R 109.5 . . ?
N00L C01D H01S 109.5 . . ?
H01Q C01D H01R 109.5 . . ?
H01Q C01D H01S 109.5 . . ?
H01R C01D H01S 109.5 . . ?
N00L C01E C011 114.8(7) . . ?
N00L C01E H01T 108.6 . . ?
N00L C01E H01U 108.6 . . ?
C011 C01E H01T 108.6 . . ?
C011 C01E H01U 108.6 . . ?
H01T C01E H01U 107.5 . . ?
C00Y C01F H01V 109.5 . . ?
C00Y C01F H01W 109.5 . . ?
C00Y C01F H01X 109.5 . . ?
H01V C01F H01W 109.5 . . ?
H01V C01F H01X 109.5 . . ?
H01W C01F H01X 109.5 . . ?
O00N C01G H12 109.7 . . ?
O00N C01G H 109.7 . . ?
O00N C01G C01V 109.7(10) . . ?
H12 C01G H 108.2 . . ?
C01V C01G H12 109.7 . . ?
C01V C01G H 109.7 . . ?
N00R C01H C00Z 126.0(10) . . ?
N00R C01H H01Y 117.0 . . ?
C00Z C01H H01Y 117.0 . . ?
N00O C01I C00X 111.1(7) . . ?
N00O C01I H01Z 109.4 . . ?
N00O C01I HA 109.4 . . ?
C00X C01I H01Z 109.4 . . ?
C00X C01I HA 109.4 . . ?
H01Z C01I HA 108.0 . . ?
O00H C01J H01 109.5 . . ?
O00H C01J HB 109.5 . . ?
O00H C01J HC 109.5 . . ?
H01 C01J HB 109.5 . . ?
H01 C01J HC 109.5 . . ?
HB C01J HC 109.5 . . ?
C01C C01K H1 109.5 . . ?
C01C C01K HD 109.5 . . ?
C01C C01K HE 109.5 . . ?
H1 C01K HD 109.5 . . ?
H1 C01K HE 109.5 . . ?
HD C01K HE 109.5 . . ?
O00B C01L H2 109.5 . . ?
O00B C01L HF 109.5 . . ?
O00B C01L HG 109.5 . . ?
H2 C01L HF 109.5 . . ?
H2 C01L HG 109.5 . . ?
HF C01L HG 109.5 . . ?
C00Y C01M H3 109.5 . . ?
C00Y C01M HH 109.5 . . ?
C00Y C01M HI 109.5 . . ?
H3 C01M HH 109.5 . . ?
H3 C01M HI 109.5 . . ?
HH C01M HI 109.5 . . ?
O00N C01N H13 109.6 . . ?
O00N C01N HJ 109.6 . . ?
O00N C01N C01Q 110.1(9) . . ?
H13 C01N HJ 108.1 . . ?
C01Q C01N H13 109.6 . . ?
C01Q C01N HJ 109.6 . . ?
O00F C01O H4 109.5 . . ?
O00F C01O HK 109.5 . . ?
O00F C01O HL 109.5 . . ?
H4 C01O HK 109.5 . . ?
H4 C01O HL 109.5 . . ?
HK C01O HL 109.5 . . ?
O5 C01P H7 109.5 . . ?
O5 C01P HM 109.5 . . ?
O5 C01P HN 109.5 . . ?
H7 C01P HM 109.5 . . ?
H7 C01P HN 109.5 . . ?
HM C01P HN 109.5 . . ?
C01N C01Q H14 109.5 . . ?
C01N C01Q HO 109.5 . . ?
C01N C01Q HP 109.5 . . ?
H14 C01Q HO 109.5 . . ?
H14 C01Q HP 109.5 . . ?
HO C01Q HP 109.5 . . ?
C01C C01R H8 109.5 . . ?
C01C C01R HQ 109.5 . . ?
C01C C01R HR 109.5 . . ?
H8 C01R HQ 109.5 . . ?
H8 C01R HR 109.5 . . ?
HQ C01R HR 109.5 . . ?
O00J C01S H9 109.5 . . ?
O00J C01S HS 109.5 . . ?
O00J C01S HT 109.5 . . ?
H9 C01S HS 109.5 . . ?
H9 C01S HT 109.5 . . ?
HS C01S HT 109.5 . . ?
O6 C01T H10 109.5 . . ?
O6 C01T HU 109.5 . . ?
O6 C01T HV 109.5 . . ?
H10 C01T HU 109.5 . . ?
H10 C01T HV 109.5 . . ?
HU C01T HV 109.5 . . ?
C01C C01U H11 109.5 . . ?
C01C C01U HW 109.5 . . ?
C01C C01U HX 109.5 . . ?
H11 C01U HW 109.5 . . ?
H11 C01U HX 109.5 . . ?
HW C01U HX 109.5 . . ?
C01G C01V H15 109.5 . . ?
C01G C01V HY 109.5 . . ?
C01G C01V HZ 109.5 . . ?
H15 C01V HY 109.5 . . ?
H15 C01V HZ 109.5 . . ?
HY C01V HZ 109.5 . . ?

loop_
_geom_bond_atom_site_label_1
_geom_bond_atom_site_label_2
_geom_bond_distance
_geom_bond_site_symmetry_2
_geom_bond_publ_flag
Ni4 Cl2 2.473(3) . ?
Ni4 Cl4 2.377(3) . ?
Ni4 O2 2.020(6) . ?
Ni4 O4 2.080(5) . ?
Ni4 O00F 2.174(6) . ?
Ni4 N00O 2.086(7) . ?
Ni2 Cl1 2.479(2) . ?
Ni2 Cl3 2.371(3) . ?
Ni2 O3 2.080(5) . ?
Ni2 O1 2.037(6) . ?
Ni2 O00B 2.182(6) . ?
Ni2 N00L 2.104(7) . ?
Ni1 Cl2 2.412(2) . ?
Ni1 O3 2.056(6) . ?
Ni1 O1 2.014(5) . ?
Ni1 O4 2.092(5) . ?
Ni1 O5 2.086(6) . ?
Ni1 N00M 2.054(7) . ?
Ni3 Cl1 2.401(2) . ?
Ni3 O3 2.101(5) . ?
Ni3 O2 2.000(5) . ?
Ni3 O4 2.074(6) . ?
Ni3 O6 2.094(6) . ?
Ni3 N00R 2.046(7) . ?
O3 C018 1.443(8) . ?
O1 C00V 1.325(10) . ?
O00B C017 1.456(9) . ?
O00B C01L 1.447(8) . ?
O2 C00Q 1.321(10) . ?
O4 C010 1.438(8) . ?
O00E N00R 1.408(8) . ?
O00E H00E 0.85(7) . ?
O00F C00X 1.427(8) . ?
O00F C01O 1.441(9) . ?
O6 C01T 1.409(8) . ?
O6 H6 0.80(6) . ?
O00H C017 1.416(10) . ?
O00H C01J 1.422(9) . ?
O00I H00I 0.8400 . ?
O00I N00M 1.404(7) . ?
O00J C00X 1.422(9) . ?
O00J C01S 1.440(9) . ?
O5 C01P 1.382(10) . ?
O5 H5 0.99(8) . ?
N00L C014 1.469(9) . ?
N00L C01D 1.490(9) . ?
N00L C01E 1.464(9) . ?
N00M C012 1.284(10) . ?
O00N C01G 1.397(11) . ?
O00N C01N 1.437(10) . ?
N00O C016 1.499(9) . ?
N00O C019 1.480(10) . ?
N00O C01I 1.470(10) . ?
C00P H00P 0.9500 . ?
C00P C011 1.377(11) . ?
C00P C01B 1.381(11) . ?
C00Q C00S 1.408(10) . ?
C00Q C00Z 1.421(11) . ?
N00R C01H 1.280(10) . ?
C00S C00U 1.388(11) . ?
C00S C019 1.512(11) . ?
C00T C00U 1.396(11) . ?
C00T C015 1.407(10) . ?
C00T C01C 1.543(11) . ?
C00U H00U 0.9500 . ?
C00V C011 1.420(11) . ?
C00V C013 1.417(12) . ?
C00W H00W 0.9500 . ?
C00W C013 1.409(11) . ?
C00W C01B 1.370(10) . ?
C00X H00X 1.0000 . ?
C00X C01I 1.517(11) . ?
C00Y C01A 1.509(11) . ?
C00Y C01B 1.549(11) . ?
C00Y C01F 1.538(11) . ?
C00Y C01M 1.521(11) . ?
C00Z C015 1.419(11) . ?
C00Z C01H 1.443(10) . ?
C010 H01A 0.9800 . ?
C010 H01B 0.9800 . ?
C010 H01C 0.9800 . ?
C011 C01E 1.569(12) . ?
C012 H012 0.9500 . ?
C012 C013 1.454(11) . ?
C014 H01D 0.9900 . ?
C014 H01E 0.9900 . ?
C014 C017 1.523(10) . ?
C015 H015 0.9500 . ?
C016 H01F 0.9800 . ?
C016 H01G 0.9800 . ?
C016 H01H 0.9800 . ?
C017 H017 1.0000 . ?
C018 H01I 0.9800 . ?
C018 H01J 0.9800 . ?
C018 H01K 0.9800 . ?
C019 H01L 0.9900 . ?
C019 H01M 0.9900 . ?
C01A H01N 0.9800 . ?
C01A H01O 0.9800 . ?
C01A H01P 0.9800 . ?
C01C C01K 1.511(11) . ?
C01C C01R 1.502(12) . ?
C01C C01U 1.565(12) . ?
C01D H01Q 0.9800 . ?
C01D H01R 0.9800 . ?
C01D H01S 0.9800 . ?
C01E H01T 0.9900 . ?
C01E H01U 0.9900 . ?
C01F H01V 0.9800 . ?
C01F H01W 0.9800 . ?
C01F H01X 0.9800 . ?
C01G H12 0.9900 . ?
C01G H 0.9900 . ?
C01G C01V 1.489(11) . ?
C01H H01Y 0.9500 . ?
C01I H01Z 0.9900 . ?
C01I HA 0.9900 . ?
C01J H01 0.9800 . ?
C01J HB 0.9800 . ?
C01J HC 0.9800 . ?
C01K H1 0.9800 . ?
C01K HD 0.9800 . ?
C01K HE 0.9800 . ?
C01L H2 0.9800 . ?
C01L HF 0.9800 . ?
C01L HG 0.9800 . ?
C01M H3 0.9800 . ?
C01M HH 0.9800 . ?
C01M HI 0.9800 . ?
C01N H13 0.9900 . ?
C01N HJ 0.9900 . ?
C01N C01Q 1.492(12) . ?
C01O H4 0.9800 . ?
C01O HK 0.9800 . ?
C01O HL 0.9800 . ?
C01P H7 0.9800 . ?
C01P HM 0.9800 . ?
C01P HN 0.9800 . ?
C01Q H14 0.9800 . ?
C01Q HO 0.9800 . ?
C01Q HP 0.9800 . ?
C01R H8 0.9800 . ?
C01R HQ 0.9800 . ?
C01R HR 0.9800 . ?
C01S H9 0.9800 . ?
C01S HS 0.9800 . ?
C01S HT 0.9800 . ?
C01T H10 0.9800 . ?
C01T HU 0.9800 . ?
C01T HV 0.9800 . ?
C01U H11 0.9800 . ?
C01U HW 0.9800 . ?
C01U HX 0.9800 . ?
C01V H15 0.9800 . ?
C01V HY 0.9800 . ?
C01V HZ 0.9800 . ?

loop_
_geom_torsion_atom_site_label_1
_geom_torsion_atom_site_label_2
_geom_torsion_atom_site_label_3
_geom_torsion_atom_site_label_4
_geom_torsion
_geom_torsion_site_symmetry_1
_geom_torsion_site_symmetry_2
_geom_torsion_site_symmetry_3
_geom_torsion_site_symmetry_4
_geom_torsion_publ_flag
Ni4 O2 C00Q C00S -20.6(11) . . . . ?
Ni4 O2 C00Q C00Z 162.4(6) . . . . ?
Ni4 O00F C00X O00J 159.4(5) . . . . ?
Ni4 O00F C00X C01I 35.3(7) . . . . ?
Ni4 N00O C019 C00S -66.6(8) . . . . ?
Ni4 N00O C01I C00X 48.1(8) . . . . ?
Ni2 O1 C00V C011 16.2(11) . . . . ?
Ni2 O1 C00V C013 -162.4(6) . . . . ?
Ni2 O00B C017 O00H -154.8(5) . . . . ?
Ni2 O00B C017 C014 -30.7(8) . . . . ?
Ni2 N00L C014 C017 -47.4(8) . . . . ?
Ni2 N00L C01E C011 68.7(8) . . . . ?
Ni1 O1 C00V C011 -170.8(6) . . . . ?
Ni1 O1 C00V C013 10.6(12) . . . . ?
Ni1 N00M C012 C013 6.7(13) . . . . ?
Ni3 O2 C00Q C00S 174.8(5) . . . . ?
Ni3 O2 C00Q C00Z -2.3(12) . . . . ?
Ni3 N00R C01H C00Z -8.6(14) . . . . ?
O1 C00V C011 C00P -176.8(8) . . . . ?
O1 C00V C011 C01E 8.9(12) . . . . ?
O1 C00V C013 C00W -179.7(7) . . . . ?
O1 C00V C013 C012 -7.2(13) . . . . ?
O2 C00Q C00S C00U 178.1(8) . . . . ?
O2 C00Q C00S C019 -7.5(13) . . . . ?
O2 C00Q C00Z C015 -178.7(7) . . . . ?
O2 C00Q C00Z C01H 2.4(13) . . . . ?
O00E N00R C01H C00Z 178.6(7) . . . . ?
O00F C00X C01I N00O -57.2(9) . . . . ?
O00I N00M C012 C013 -178.5(8) . . . . ?
O00J C00X C01I N00O 179.9(7) . . . . ?
N00L C014 C017 O00B 52.8(9) . . . . ?
N00L C014 C017 O00H 174.8(7) . . . . ?
N00M C012 C013 C00V -1.6(15) . . . . ?
N00M C012 C013 C00W 171.3(8) . . . . ?
C00P C011 C01E N00L 127.4(8) . . . . ?
C00Q C00S C00U C00T 1.3(13) . . . . ?
C00Q C00S C019 N00O 57.4(11) . . . . ?
C00Q C00Z C015 C00T -0.1(13) . . . . ?
C00Q C00Z C01H N00R 3.5(14) . . . . ?
C00S C00Q C00Z C015 4.1(12) . . . . ?
C00S C00Q C00Z C01H -174.8(8) . . . . ?
C00U C00S C019 N00O -128.0(8) . . . . ?
C00U C00T C015 C00Z -3.2(12) . . . . ?
C00U C00T C01C C01K 33.1(13) . . . . ?
C00U C00T C01C C01R 155.7(8) . . . . ?
C00U C00T C01C C01U -85.7(11) . . . . ?
C00V C011 C01E N00L -58.2(10) . . . . ?
C00Z C00Q C00S C00U -4.7(12) . . . . ?
C00Z C00Q C00S C019 169.8(8) . . . . ?
C011 C00P C01B C00W -0.1(13) . . . . ?
C011 C00P C01B C00Y -178.1(8) . . . . ?
C011 C00V C013 C00W 1.6(12) . . . . ?
C011 C00V C013 C012 174.0(8) . . . . ?
C013 C00V C011 C00P 1.9(12) . . . . ?
C013 C00V C011 C01E -172.4(7) . . . . ?
C013 C00W C01B C00P 3.8(13) . . . . ?
C013 C00W C01B C00Y -178.3(8) . . . . ?
C014 N00L C01E C011 -177.3(7) . . . . ?
C015 C00T C00U C00S 2.6(12) . . . . ?
C015 C00T C01C C01K -148.4(8) . . . . ?
C015 C00T C01C C01R -25.8(13) . . . . ?
C015 C00T C01C C01U 92.7(10) . . . . ?
C015 C00Z C01H N00R -175.5(9) . . . . ?
C016 N00O C019 C00S 61.5(9) . . . . ?
C016 N00O C01I C00X -80.4(8) . . . . ?
C019 N00O C01I C00X 163.9(7) . . . . ?
C019 C00S C00U C00T -173.3(8) . . . . ?
C01A C00Y C01B C00P 178.4(8) . . . . ?
C01A C00Y C01B C00W 0.6(12) . . . . ?
C01B C00P C011 C00V -2.7(14) . . . . ?
C01B C00P C011 C01E 171.5(8) . . . . ?
C01B C00W C013 C00V -4.6(14) . . . . ?
C01B C00W C013 C012 -177.9(8) . . . . ?
C01C C00T C00U C00S -178.8(8) . . . . ?
C01C C00T C015 C00Z 178.2(8) . . . . ?
C01D N00L C014 C017 80.1(8) . . . . ?
C01D N00L C01E C011 -59.7(9) . . . . ?
C01E N00L C014 C017 -162.4(7) . . . . ?
C01F C00Y C01B C00P 56.7(11) . . . . ?
C01F C00Y C01B C00W -121.0(9) . . . . ?
C01G O00N C01N C01Q -171.7(8) . . . . ?
C01H C00Z C015 C00T 178.9(7) . . . . ?
C01I N00O C019 C00S 179.7(7) . . . . ?
C01J O00H C017 O00B 67.4(9) . . . . ?
C01J O00H C017 C014 -52.2(10) . . . . ?
C01L O00B C017 O00H 65.0(9) . . . . ?
C01L O00B C017 C014 -171.0(7) . . . . ?
C01M C00Y C01B C00P -61.1(11) . . . . ?
C01M C00Y C01B C00W 121.1(9) . . . . ?
C01N O00N C01G C01V -178.1(8) . . . . ?
C01O O00F C00X O00J -61.1(9) . . . . ?
C01O O00F C00X C01I 174.8(7) . . . . ?
C01S O00J C00X O00F -63.3(9) . . . . ?
C01S O00J C00X C01I 56.7(9) . . . . ?
